data_4519520
loop_
_publ_author_name
'Gavryushkin, Pavel N.'
'Thomas, Victor G.'
'Bolotina, Nadezhda B.'
'Bakakin, Vladimir V.'
'Golovin, Alexander V.'
'Seryotkin, Yurii V.'
'Fursenko, Dmitry A.'
'Litasov, Konstantin D.'

_publ_section_title
;
 Hydrothermal synthesis and structure solution of Na2Ca(CO3)2 - "synthetic
 analogue" of mineral nyerereite
;
_journal_name_full 'Crystal Growth & Design'
_journal_page_first 1893
_journal_volume 16
_journal_year 2016
_chemical_formula_sum 'C2 Ca Na2 O6'
_chemical_formula_weight 206.1
_space_group_IT_number 29
_space_group_name_Hall 'P -2ac 2a'
_space_group_name_H-M_alt 'P 21 c a'
_symmetry_cell_setting orthorhombic
_symmetry_Int_Tables_number 29
_symmetry_space_group_name_Hall 'P -2ac 2a'
_symmetry_space_group_name_H-M 'P 21 c a'
_cell_angle_alpha 90
_cell_angle_beta 90
_cell_angle_gamma 90
_cell_formula_units_Z 8
_cell_length_a 10.0713(5)
_cell_length_b 8.7220(2)
_cell_length_c 12.2460(4)
_cell_volume 1075.71(7)
_diffrn_measurement_device_type 'Gemini R Ultra'
_diffrn_radiation_monochromator graphite
_diffrn_radiation_probe x-ray
_diffrn_radiation_type 'Mo K\a'
_diffrn_radiation_wavelength 0.7107
_diffrn_reflns_limit_h_max 29
_diffrn_reflns_limit_h_min -29
_diffrn_reflns_limit_k_max 29
_diffrn_reflns_limit_k_min -29
_diffrn_reflns_limit_l_max 18
_diffrn_reflns_limit_l_min -17
_diffrn_reflns_number 51251
_exptl_absorpt_coefficient_mu 1.294
_exptl_crystal_colour transparent
_exptl_crystal_density_diffrn 2.54
_exptl_crystal_F_000 816
_refine_diff_density_max 9.65
_refine_diff_density_min -6.53
_refine_ls_number_parameters 121
_refine_ls_number_reflns 51251
_refine_ls_R_factor_all 0.127
_refine_ls_R_factor_gt 0.059
_refine_ls_wR_factor_gt 0.061
_refine_ls_wR_factor_ref 0.075
_reflns_number_gt 26332
_reflns_number_total 51251
_reflns_threshold_expression I>3\s(I)
_cod_data_source_file 1451297.cif
_cod_data_source_block I
_cod_database_code 4519520

loop_
_symmetry_equiv_pos_as_xyz
'x, y, z'
x+1/2,-y,-z
x+1/2,y,-z+1/2
x,-y,z+1/2

loop_
_atom_site_label
_atom_site_type_symbol
_atom_site_fract_x
_atom_site_fract_y
_atom_site_fract_z
_atom_site_adp_type
_atom_site_U_iso_or_equiv
_atom_site_site_symmetry_multiplicity
_atom_site_occupancy
_atom_site_calc_flag
_atom_site_refinement_flags
_atom_site_disorder_assembly
_atom_site_disorder_group
Ca1 Ca 0.75132(6) 0.45301(5) 0.22308(4) Uani 0.01294(12) 4 1 d . . .
Ca2 Ca 0.49406(6) 0.95740(5) 0.22261(5) Uani 0.01878(15) 4 1 d . . .
Na1 Na 0.48121(14) 0.30651(13) 0.07950(10) Uani 0.0284(4) 4 1 d . . .
Na2 Na 0.02484(12) 0.30344(17) 0.10670(11) Uani 0.0337(4) 4 1 d . . .
Na3 Na 0.77039(12) 0.81255(12) 0.08688(10) Uani 0.0231(4) 4 1 d . . .
Na4 Na 0.22821(13) 0.81429(12) 0.11613(9) Uani 0.0212(3) 4 1 d . . .
C1 C 0.50133(19) 0.62496(16) 0.22683(13) Uiso -0.0048(3) 4 1 d . . .
C2 C 0.7521(3) 0.1164(3) 0.2151(2) Uiso 0.0351(7) 4 1 d . . .
C3 C 0.9793(4) 0.9943(4) 0.0042(3) Uiso 0.0355(7) 4 1 d . . .
C4 C 0.2577(2) 0.4981(2) 0.00554(15) Uiso -0.0012(3) 4 1 d . . .
O1 O 0.85862(18) 0.1983(2) 0.22208(15) Uiso 0.0125(4) 4 1 d . . .
O2 O 0.6340(2) 0.1951(2) 0.21183(15) Uiso 0.0240(5) 4 1 d . . .
O3 O 0.4959(2) 0.47026(15) 0.23090(13) Uiso 0.0118(3) 4 1 d . . .
O4 O 0.61215(19) 0.6909(2) 0.22699(14) Uiso 0.0140(4) 4 1 d . . .
O5 O 0.69705(17) 0.38014(17) 0.02480(13) Uiso 0.0144(3) 4 1 d . . .
O6 O 0.3949(2) 0.6951(2) 0.21315(17) Uiso 0.0263(5) 4 1 d . . .
O7 O 0.7461(3) 0.98090(16) 0.22933(14) Uiso 0.0207(4) 4 1 d . . .
O8 O 0.0228(2) 0.9304(2) 0.09174(18) Uiso 0.0421(6) 4 1 d . . .
O9 O 0.5644(2) 0.8993(2) 0.01790(16) Uiso 0.0377(5) 4 1 d . . .
O10 O 0.3960(2) 0.0476(2) 0.05619(16) Uiso 0.0269(5) 4 1 d . . .
O11 O 0.23860(17) 0.41017(14) 0.09027(11) Uiso 0.0084(3) 4 1 d . . .
O12 O 0.8597(2) 0.5446(2) 0.05733(16) Uiso 0.0245(5) 4 1 d . . .
